data_7115811
loop_
_publ_author_name
'Irem Yalavac'
'Sarah E. Lyons'
'Michael R. Webb'
'David J. Procter'

_publ_section_title
;
 SmI2-H2O-mediated 5-exo/6-exo lactone radical cyclisation cascades
;
_journal_name_full Chem.Commun.
_journal_page_first 12863
_journal_paper_doi 10.1039/C4cc05404K
_journal_volume 50
_journal_year 2014
_chemical_formula_sum 'C26 H33 Br O2'
_chemical_formula_weight 457.43
_chemical_name_systematic
; 
 ? 
;
_space_group_IT_number 2
_symmetry_cell_setting triclinic
_symmetry_space_group_name_Hall '-P 1'
_symmetry_space_group_name_H-M 'P -1'
_atom_sites_solution_hydrogens geom
_atom_sites_solution_primary direct
_atom_sites_solution_secondary difmap
_audit_creation_method SHELXL-97
_cell_angle_alpha 91.8580(10)
_cell_angle_beta 97.4580(10)
_cell_angle_gamma 94.8630(10)
_cell_formula_units_Z 4
_cell_length_a 11.0845(3)
_cell_length_b 12.9326(3)
_cell_length_c 15.6251(4)
_cell_measurement_reflns_used 9916
_cell_measurement_temperature 100(2)
_cell_measurement_theta_max 72.16
_cell_measurement_theta_min 3.43
_cell_volume 2210.80(10)
_computing_cell_refinement 'Bruker SAINT'
_computing_data_collection 'Bruker APEX2'
_computing_data_reduction 'Bruker SAINT'
_computing_molecular_graphics 'Bruker SHELXTL'
_computing_publication_material 'Bruker SHELXTL'
_computing_structure_refinement 'SHELXL-97 (Sheldrick, 2008)'
_computing_structure_solution 'SHELXS-97 (Sheldrick, 2008)'
_diffrn_ambient_temperature 100(2)
_diffrn_measured_fraction_theta_full 0.963
_diffrn_measured_fraction_theta_max 0.953
_diffrn_measurement_device_type 'Bruker APEX-II CCD'
_diffrn_measurement_method '\f and \w scans'
_diffrn_radiation_monochromator graphite
_diffrn_radiation_source 'fine-focus sealed tube'
_diffrn_radiation_type CuK\a
_diffrn_radiation_wavelength 1.54178
_diffrn_reflns_av_R_equivalents 0.0292
_diffrn_reflns_av_sigmaI/netI 0.0352
_diffrn_reflns_limit_h_max 12
_diffrn_reflns_limit_h_min -13
_diffrn_reflns_limit_k_max 15
_diffrn_reflns_limit_k_min -15
_diffrn_reflns_limit_l_max 19
_diffrn_reflns_limit_l_min -19
_diffrn_reflns_number 19984
_diffrn_reflns_theta_full 67.00
_diffrn_reflns_theta_max 72.15
_diffrn_reflns_theta_min 3.43
_exptl_absorpt_coefficient_mu 2.672
_exptl_absorpt_correction_T_max 0.8350
_exptl_absorpt_correction_T_min 0.712437
_exptl_absorpt_correction_type multi-scan
_exptl_absorpt_process_details SADABS
_exptl_crystal_colour white
_exptl_crystal_density_diffrn 1.374
_exptl_crystal_density_method 'not measured'
_exptl_crystal_description block
_exptl_crystal_F_000 960
_exptl_crystal_size_max 0.19
_exptl_crystal_size_mid 0.15
_exptl_crystal_size_min 0.07
_refine_diff_density_max 0.512
_refine_diff_density_min -0.551
_refine_diff_density_rms 0.070
_refine_ls_extinction_method none
_refine_ls_goodness_of_fit_ref 1.046
_refine_ls_hydrogen_treatment constr
_refine_ls_matrix_type full
_refine_ls_number_parameters 529
_refine_ls_number_reflns 8306
_refine_ls_number_restraints 0
_refine_ls_restrained_S_all 1.046
_refine_ls_R_factor_all 0.0368
_refine_ls_R_factor_gt 0.0329
_refine_ls_shift/su_max 0.002
_refine_ls_shift/su_mean 0.000
_refine_ls_structure_factor_coef Fsqd
_refine_ls_weighting_details 'calc w=1/[\s^2^(Fo^2^)+(0.0417P)^2^+1.6481P] where P=(Fo^2^+2Fc^2^)/3'
_refine_ls_weighting_scheme calc
_refine_ls_wR_factor_gt 0.0829
_refine_ls_wR_factor_ref 0.0855
_reflns_number_gt 7565
_reflns_number_total 8306
_reflns_threshold_expression >2sigma(I)
_cod_data_source_file c4cc05404k2.cif
_cod_data_source_block s4056ma
_cod_original_sg_symbol_H-M P-1
_cod_database_code 7115811

loop_
_symmetry_equiv_pos_as_xyz
'x, y, z'
'-x, -y, -z'

loop_
_atom_site_label
_atom_site_type_symbol
_atom_site_fract_x
_atom_site_fract_y
_atom_site_fract_z
_atom_site_U_iso_or_equiv
_atom_site_adp_type
_atom_site_occupancy
_atom_site_symmetry_multiplicity
_atom_site_calc_flag
_atom_site_refinement_flags
Br1 Br 1.000839(19) 1.442020(15) 0.667132(13) 0.02032(7) Uani 1 1 d .
Br2 Br 0.83347(2) 0.832639(17) 0.799269(13) 0.02485(7) Uani 1 1 d .
C1 C 0.68793(18) 0.98341(15) 0.28383(12) 0.0171(4) Uani 1 1 d .
C2 C 0.78299(19) 0.97812(15) 0.21877(13) 0.0184(4) Uani 1 1 d .
H2 H 0.8634 0.9799 0.2563 0.022 Uiso 1 1 calc R
C3 C 0.77177(19) 0.87210(16) 0.16703(13) 0.0210(4) Uani 1 1 d .
H3 H 0.7399 0.8210 0.2072 0.025 Uiso 1 1 calc R
C4 C 0.6786(2) 0.85540(19) 0.08307(15) 0.0295(5) Uani 1 1 d .
C5 C 0.5614(2) 0.90934(17) 0.08665(14) 0.0256(4) Uani 1 1 d .
H5A H 0.5785 0.9831 0.0736 0.031 Uiso 1 1 calc R
H5B H 0.4989 0.8777 0.0400 0.031 Uiso 1 1 calc R
C6 C 0.50584(19) 0.90603(16) 0.17122(14) 0.0219(4) Uani 1 1 d .
H6A H 0.5187 0.8380 0.1965 0.026 Uiso 1 1 calc R
H6B H 0.4166 0.9096 0.1575 0.026 Uiso 1 1 calc R
C7 C 0.55568(18) 0.99193(15) 0.24038(13) 0.0197(4) Uani 1 1 d .
H7 H 0.5555 1.0595 0.2110 0.024 Uiso 1 1 calc R
C8 C 0.46642(19) 0.99593(17) 0.30784(14) 0.0235(4) Uani 1 1 d .
H8A H 0.3838 1.0054 0.2782 0.028 Uiso 1 1 calc R
H8B H 0.4620 0.9290 0.3367 0.028 Uiso 1 1 calc R
C9 C 0.5051(2) 1.08399(18) 0.37584(15) 0.0260(4) Uani 1 1 d .
H9A H 0.4985 1.1516 0.3484 0.031 Uiso 1 1 calc R
H9B H 0.4496 1.0799 0.4206 0.031 Uiso 1 1 calc R
C10 C 0.6356(2) 1.07772(17) 0.41795(14) 0.0238(4) Uani 1 1 d .
H10A H 0.6397 1.0141 0.4514 0.029 Uiso 1 1 calc R
H10B H 0.6599 1.1383 0.4588 0.029 Uiso 1 1 calc R
C11 C 0.72555(18) 1.07593(15) 0.35119(13) 0.0192(4) Uani 1 1 d .
H11 H 0.7204 1.1415 0.3192 0.023 Uiso 1 1 calc R
C12 C 0.7933(2) 1.07706(16) 0.16698(14) 0.0251(4) Uani 1 1 d .
H12A H 0.8465 1.0673 0.1225 0.038 Uiso 1 1 calc R
H12B H 0.8280 1.1360 0.2060 0.038 Uiso 1 1 calc R
H12C H 0.7120 1.0909 0.1395 0.038 Uiso 1 1 calc R
C13 C 0.8960(2) 0.83634(17) 0.15288(13) 0.0222(4) Uani 1 1 d .
C14 C 0.9122(2) 0.73111(17) 0.15178(13) 0.0244(4) Uani 1 1 d .
H14 H 0.8462 0.6828 0.1610 0.029 Uiso 1 1 calc R
C15 C 1.0227(2) 0.69467(18) 0.13747(14) 0.0285(5) Uani 1 1 d .
H15 H 1.0308 0.6221 0.1364 0.034 Uiso 1 1 calc R
C16 C 1.1205(2) 0.7628(2) 0.12484(17) 0.0342(5) Uani 1 1 d .
H16 H 1.1954 0.7379 0.1137 0.041 Uiso 1 1 calc R
C17 C 1.1076(3) 0.8675(2) 0.1286(2) 0.0482(7) Uani 1 1 d .
H17 H 1.1751 0.9155 0.1218 0.058 Uiso 1 1 calc R
C18 C 0.9968(2) 0.90418(19) 0.1423(2) 0.0411(6) Uani 1 1 d .
H18 H 0.9899 0.9769 0.1444 0.049 Uiso 1 1 calc R
C19 C 0.7344(3) 0.8866(3) 0.00284(17) 0.0534(9) Uani 1 1 d .
H19A H 0.7933 0.8376 -0.0094 0.080 Uiso 1 1 calc R
H19B H 0.7760 0.9567 0.0125 0.080 Uiso 1 1 calc R
H19C H 0.6697 0.8857 -0.0464 0.080 Uiso 1 1 calc R
C20 C 0.85788(19) 1.07610(16) 0.39677(14) 0.0216(4) Uani 1 1 d .
H20A H 0.8672 1.0092 0.4248 0.026 Uiso 1 1 calc R
H20B H 0.9146 1.0816 0.3528 0.026 Uiso 1 1 calc R
C21 C 0.89321(18) 1.16388(16) 0.46402(13) 0.0191(4) Uani 1 1 d .
C22 C 0.9027(2) 1.26617(17) 0.43863(13) 0.0221(4) Uani 1 1 d .
H22 H 0.8881 1.2796 0.3789 0.026 Uiso 1 1 calc R
C23 C 0.93304(19) 1.34891(16) 0.49857(13) 0.0209(4) Uani 1 1 d .
H23 H 0.9383 1.4183 0.4804 0.025 Uiso 1 1 calc R
C24 C 0.95547(18) 1.32857(15) 0.58508(13) 0.0175(4) Uani 1 1 d .
C25 C 0.94871(19) 1.22790(16) 0.61327(13) 0.0209(4) Uani 1 1 d .
H25 H 0.9654 1.2147 0.6729 0.025 Uiso 1 1 calc R
C26 C 0.9167(2) 1.14662(16) 0.55150(14) 0.0218(4) Uani 1 1 d .
H26 H 0.9109 1.0773 0.5699 0.026 Uiso 1 1 calc R
C27 C 0.55000(17) 0.58886(14) 0.30057(12) 0.0150(4) Uani 1 1 d .
C28 C 0.62397(18) 0.49685(14) 0.27687(12) 0.0149(4) Uani 1 1 d .
H28 H 0.7115 0.5232 0.2943 0.018 Uiso 1 1 calc R
C29 C 0.61382(17) 0.47067(14) 0.17751(12) 0.0148(4) Uani 1 1 d .
H29 H 0.5983 0.5376 0.1497 0.018 Uiso 1 1 calc R
C30 C 0.50714(18) 0.39142(15) 0.13517(12) 0.0180(4) Uani 1 1 d .
C31 C 0.38460(19) 0.41279(16) 0.16474(13) 0.0207(4) Uani 1 1 d .
H31A H 0.3185 0.3839 0.1194 0.025 Uiso 1 1 calc R
H31B H 0.3758 0.3739 0.2174 0.025 Uiso 1 1 calc R
C32 C 0.36423(18) 0.52651(16) 0.18430(13) 0.0201(4) Uani 1 1 d .
H32A H 0.2757 0.5347 0.1722 0.024 Uiso 1 1 calc R
H32B H 0.4061 0.5707 0.1446 0.024 Uiso 1 1 calc R
C33 C 0.41024(18) 0.56596(15) 0.27780(12) 0.0171(4) Uani 1 1 d .
H33 H 0.3857 0.5090 0.3155 0.021 Uiso 1 1 calc R
C34 C 0.34297(19) 0.65937(16) 0.30190(13) 0.0208(4) Uani 1 1 d .
H34A H 0.3675 0.7194 0.2683 0.025 Uiso 1 1 calc R
H34B H 0.2538 0.6423 0.2868 0.025 Uiso 1 1 calc R
C35 C 0.37192(19) 0.68840(17) 0.39795(13) 0.0217(4) Uani 1 1 d .
H35A H 0.3404 0.6307 0.4314 0.026 Uiso 1 1 calc R
H35B H 0.3303 0.7506 0.4113 0.026 Uiso 1 1 calc R
C36 C 0.50891(18) 0.71079(16) 0.42496(13) 0.0187(4) Uani 1 1 d .
H36A H 0.5249 0.7234 0.4884 0.022 Uiso 1 1 calc R
H36B H 0.5379 0.7748 0.3979 0.022 Uiso 1 1 calc R
C37 C 0.58151(18) 0.62112(15) 0.39886(12) 0.0160(4) Uani 1 1 d .
H37 H 0.5567 0.5597 0.4319 0.019 Uiso 1 1 calc R
C38 C 0.6026(2) 0.40429(15) 0.33485(13) 0.0203(4) Uani 1 1 d .
H38A H 0.6349 0.4248 0.3949 0.030 Uiso 1 1 calc R
H38B H 0.6445 0.3457 0.3157 0.030 Uiso 1 1 calc R
H38C H 0.5148 0.3837 0.3307 0.030 Uiso 1 1 calc R
C39 C 0.73408(18) 0.44214(14) 0.14984(12) 0.0162(4) Uani 1 1 d .
C40 C 0.7647(2) 0.47175(16) 0.06950(13) 0.0217(4) Uani 1 1 d .
H40 H 0.7130 0.5135 0.0349 0.026 Uiso 1 1 calc R
C41 C 0.8692(2) 0.44130(19) 0.03954(15) 0.0290(5) Uani 1 1 d .
H41 H 0.8876 0.4616 -0.0155 0.035 Uiso 1 1 calc R
C42 C 0.9470(2) 0.38140(18) 0.08918(15) 0.0279(5) Uani 1 1 d .
H42 H 1.0178 0.3596 0.0681 0.034 Uiso 1 1 calc R
C43 C 0.9199(2) 0.35397(16) 0.16983(15) 0.0237(4) Uani 1 1 d .
H43 H 0.9735 0.3145 0.2051 0.028 Uiso 1 1 calc R
C44 C 0.81466(19) 0.38392(15) 0.19946(13) 0.0201(4) Uani 1 1 d .
H44 H 0.7973 0.3642 0.2549 0.024 Uiso 1 1 calc R
C45 C 0.5300(2) 0.27787(16) 0.14681(14) 0.0245(4) Uani 1 1 d .
H45A H 0.4591 0.2333 0.1187 0.037 Uiso 1 1 calc R
H45B H 0.5430 0.2646 0.2086 0.037 Uiso 1 1 calc R
H45C H 0.6026 0.2627 0.1206 0.037 Uiso 1 1 calc R
C46 C 0.72056(18) 0.64718(16) 0.42449(12) 0.0180(4) Uani 1 1 d .
H46A H 0.7620 0.5830 0.4184 0.022 Uiso 1 1 calc R
H46B H 0.7507 0.6972 0.3838 0.022 Uiso 1 1 calc R
C47 C 0.75564(17) 0.69262(15) 0.51558(12) 0.0167(4) Uani 1 1 d .
C48 C 0.77017(19) 0.80019(16) 0.53235(13) 0.0195(4) Uani 1 1 d .
H48 H 0.7624 0.8453 0.4855 0.023 Uiso 1 1 calc R
C49 C 0.79564(18) 0.84197(15) 0.61605(13) 0.0196(4) Uani 1 1 d .
H49 H 0.8043 0.9151 0.6268 0.024 Uiso 1 1 calc R
C50 C 0.80832(18) 0.77567(16) 0.68388(12) 0.0181(4) Uani 1 1 d .
C51 C 0.79951(18) 0.66888(16) 0.66961(13) 0.0185(4) Uani 1 1 d .
H51 H 0.8115 0.6243 0.7165 0.022 Uiso 1 1 calc R
C52 C 0.77275(18) 0.62849(15) 0.58500(13) 0.0175(4) Uani 1 1 d .
H52 H 0.7660 0.5553 0.5744 0.021 Uiso 1 1 calc R
O1 O 0.69230(13) 0.89258(10) 0.33481(9) 0.0189(3) Uani 1 1 d .
H1 H 0.6590 0.8405 0.3046 0.028 Uiso 1 1 calc R
O2 O 0.64203(17) 0.74364(15) 0.07731(15) 0.0479(5) Uani 1 1 d .
H2A H 0.7239 0.7237 0.0571 0.072 Uiso 1 1 d .
O3 O 0.59159(13) 0.67958(10) 0.25695(9) 0.0172(3) Uani 1 1 d .
H3A H 0.5808 0.6666 0.2033 0.026 Uiso 1 1 calc R
O4 O 0.49781(14) 0.40526(13) 0.04274(9) 0.0256(3) Uani 1 1 d .
H4A H 0.4660 0.3616 0.0154 0.038 Uiso 1 1 d .

loop_
_atom_site_aniso_label
_atom_site_aniso_U_11
_atom_site_aniso_U_22
_atom_site_aniso_U_33
_atom_site_aniso_U_23
_atom_site_aniso_U_13
_atom_site_aniso_U_12
Br1 0.02170(12) 0.01777(11) 0.02082(11) -0.00261(7) 0.00309(7) -0.00127(8)
Br2 0.02808(13) 0.02755(12) 0.01814(11) -0.00557(8) 0.00125(8) 0.00320(9)
C1 0.0168(10) 0.0141(9) 0.0199(9) 0.0016(7) 0.0012(7) 0.0010(7)
C2 0.0184(10) 0.0157(9) 0.0203(9) -0.0012(7) 0.0013(7) -0.0002(7)
C3 0.0226(11) 0.0185(9) 0.0208(10) -0.0043(7) 0.0024(8) -0.0008(8)
C4 0.0271(12) 0.0327(12) 0.0262(11) -0.0092(9) 0.0009(9) -0.0030(9)
C5 0.0283(12) 0.0237(10) 0.0222(10) 0.0015(8) -0.0046(8) -0.0007(8)
C6 0.0175(10) 0.0205(10) 0.0257(10) 0.0024(8) -0.0043(8) 0.0010(8)
C7 0.0166(10) 0.0174(9) 0.0245(10) 0.0022(7) -0.0002(7) 0.0017(7)
C8 0.0161(10) 0.0232(10) 0.0307(11) 0.0012(8) 0.0015(8) 0.0012(8)
C9 0.0194(11) 0.0257(11) 0.0338(11) -0.0027(9) 0.0075(8) 0.0033(8)
C10 0.0200(11) 0.0260(10) 0.0252(10) -0.0055(8) 0.0047(8) 0.0014(8)
C11 0.0171(10) 0.0172(9) 0.0228(10) -0.0014(7) 0.0022(7) 0.0010(7)
C12 0.0281(12) 0.0199(10) 0.0277(11) 0.0030(8) 0.0074(8) -0.0026(8)
C13 0.0248(11) 0.0223(10) 0.0191(9) -0.0043(7) 0.0038(8) 0.0001(8)
C14 0.0298(12) 0.0232(10) 0.0203(10) 0.0004(8) 0.0049(8) 0.0002(8)
C15 0.0389(13) 0.0240(11) 0.0240(10) -0.0013(8) 0.0058(9) 0.0085(9)
C16 0.0308(13) 0.0382(13) 0.0370(13) 0.0002(10) 0.0120(10) 0.0109(10)
C17 0.0289(15) 0.0322(14) 0.087(2) 0.0017(14) 0.0226(14) -0.0006(11)
C18 0.0293(14) 0.0202(11) 0.075(2) -0.0021(11) 0.0162(12) 0.0000(10)
C19 0.0382(16) 0.098(3) 0.0199(12) -0.0136(14) 0.0028(10) -0.0081(16)
C20 0.0187(10) 0.0216(10) 0.0240(10) -0.0056(8) 0.0018(8) 0.0022(8)
C21 0.0147(10) 0.0194(9) 0.0226(10) -0.0023(8) 0.0018(7) 0.0011(7)
C22 0.0230(11) 0.0229(10) 0.0193(9) 0.0021(8) 0.0011(7) -0.0010(8)
C23 0.0226(11) 0.0169(9) 0.0226(10) 0.0031(7) 0.0025(8) -0.0021(8)
C24 0.0143(9) 0.0162(9) 0.0208(9) -0.0045(7) 0.0014(7) -0.0021(7)
C25 0.0221(11) 0.0204(10) 0.0197(9) 0.0033(7) 0.0014(7) 0.0007(8)
C26 0.0232(11) 0.0162(9) 0.0256(10) 0.0023(8) 0.0010(8) 0.0016(8)
C27 0.0153(10) 0.0140(8) 0.0159(9) 0.0021(7) 0.0033(7) 0.0000(7)
C28 0.0158(9) 0.0138(8) 0.0150(8) 0.0017(7) 0.0020(7) 0.0004(7)
C29 0.0152(9) 0.0137(8) 0.0148(8) 0.0002(7) 0.0009(7) 0.0001(7)
C30 0.0188(10) 0.0173(9) 0.0165(9) -0.0010(7) -0.0004(7) -0.0009(7)
C31 0.0164(10) 0.0220(10) 0.0222(10) -0.0028(8) 0.0018(7) -0.0038(8)
C32 0.0141(10) 0.0252(10) 0.0202(9) -0.0009(8) 0.0008(7) 0.0008(7)
C33 0.0149(10) 0.0188(9) 0.0178(9) 0.0011(7) 0.0033(7) -0.0001(7)
C34 0.0151(10) 0.0232(10) 0.0239(10) -0.0015(8) 0.0024(7) 0.0029(8)
C35 0.0173(10) 0.0244(10) 0.0237(10) -0.0044(8) 0.0057(7) 0.0018(8)
C36 0.0172(10) 0.0202(9) 0.0187(9) -0.0021(7) 0.0033(7) 0.0005(7)
C37 0.0163(10) 0.0176(9) 0.0144(9) 0.0005(7) 0.0036(7) 0.0008(7)
C38 0.0259(11) 0.0172(9) 0.0183(9) 0.0039(7) 0.0036(7) 0.0029(8)
C39 0.0163(10) 0.0138(8) 0.0175(9) -0.0034(7) 0.0013(7) -0.0013(7)
C40 0.0224(11) 0.0230(10) 0.0197(9) 0.0010(8) 0.0031(8) 0.0018(8)
C41 0.0280(12) 0.0357(12) 0.0247(11) -0.0014(9) 0.0093(9) 0.0031(9)
C42 0.0207(11) 0.0296(11) 0.0344(12) -0.0060(9) 0.0074(9) 0.0044(9)
C43 0.0200(11) 0.0186(10) 0.0314(11) -0.0020(8) -0.0014(8) 0.0038(8)
C44 0.0216(11) 0.0167(9) 0.0213(9) 0.0008(7) 0.0012(7) 0.0013(7)
C45 0.0269(11) 0.0165(10) 0.0282(11) -0.0019(8) -0.0004(8) -0.0021(8)
C46 0.0165(10) 0.0223(9) 0.0154(9) -0.0010(7) 0.0027(7) 0.0018(7)
C47 0.0125(9) 0.0204(9) 0.0170(9) -0.0005(7) 0.0023(7) 0.0003(7)
C48 0.0195(10) 0.0199(9) 0.0192(9) 0.0040(7) 0.0023(7) 0.0024(7)
C49 0.0176(10) 0.0167(9) 0.0242(10) -0.0006(7) 0.0029(7) 0.0003(7)
C50 0.0151(9) 0.0222(10) 0.0162(9) -0.0056(7) 0.0022(7) -0.0001(7)
C51 0.0177(10) 0.0202(9) 0.0178(9) 0.0040(7) 0.0031(7) 0.0008(7)
C52 0.0165(10) 0.0157(9) 0.0203(9) 0.0003(7) 0.0031(7) -0.0006(7)
O1 0.0219(7) 0.0141(6) 0.0197(7) 0.0025(5) -0.0007(5) -0.0002(5)
O2 0.0287(10) 0.0325(10) 0.0764(15) -0.0298(10) -0.0065(9) 0.0008(8)
O3 0.0188(7) 0.0154(6) 0.0176(6) 0.0043(5) 0.0038(5) 0.0000(5)
O4 0.0237(8) 0.0375(9) 0.0139(7) -0.0050(6) -0.0014(5) 0.0003(6)

loop_
_atom_type_symbol
_atom_type_description
_atom_type_scat_dispersion_real
_atom_type_scat_dispersion_imag
_atom_type_scat_source
C C 0.0181 0.0091 'International Tables Vol C Tables 4.2.6.8 and 6.1.1.4'
H H 0.0000 0.0000 'International Tables Vol C Tables 4.2.6.8 and 6.1.1.4'
O O 0.0492 0.0322 'International Tables Vol C Tables 4.2.6.8 and 6.1.1.4'
Br Br -0.6763 1.2805 'International Tables Vol C Tables 4.2.6.8 and 6.1.1.4'

loop_
_geom_angle_atom_site_label_1
_geom_angle_atom_site_label_2
_geom_angle_atom_site_label_3
_geom_angle
O1 C1 C7 109.94(16)
O1 C1 C11 104.19(15)
C7 C1 C11 109.09(16)
O1 C1 C2 108.48(15)
C7 C1 C2 113.91(16)
C11 C1 C2 110.79(16)
C12 C2 C3 117.09(17)
C12 C2 C1 112.21(16)
C3 C2 C1 113.12(16)
C12 C2 H2 104.3
C3 C2 H2 104.3
C1 C2 H2 104.3
C13 C3 C2 112.62(17)
C13 C3 C4 111.25(17)
C2 C3 C4 118.85(18)
C13 C3 H3 104.1
C2 C3 H3 104.1
C4 C3 H3 104.1
O2 C4 C19 109.7(2)
O2 C4 C5 106.26(19)
C19 C4 C5 109.4(2)
O2 C4 C3 104.52(19)
C19 C4 C3 112.7(2)
C5 C4 C3 114.00(18)
C6 C5 C4 117.26(18)
C6 C5 H5A 108.0
C4 C5 H5A 108.0
C6 C5 H5B 108.0
C4 C5 H5B 108.0
H5A C5 H5B 107.2
C5 C6 C7 116.38(18)
C5 C6 H6A 108.2
C7 C6 H6A 108.2
C5 C6 H6B 108.2
C7 C6 H6B 108.2
H6A C6 H6B 107.3
C8 C7 C6 108.82(17)
C8 C7 C1 111.34(17)
C6 C7 C1 115.16(16)
C8 C7 H7 107.0
C6 C7 H7 107.0
C1 C7 H7 107.0
C9 C8 C7 112.13(18)
C9 C8 H8A 109.2
C7 C8 H8A 109.2
C9 C8 H8B 109.2
C7 C8 H8B 109.2
H8A C8 H8B 107.9
C10 C9 C8 111.06(17)
C10 C9 H9A 109.4
C8 C9 H9A 109.4
C10 C9 H9B 109.4
C8 C9 H9B 109.4
H9A C9 H9B 108.0
C9 C10 C11 112.06(18)
C9 C10 H10A 109.2
C11 C10 H10A 109.2
C9 C10 H10B 109.2
C11 C10 H10B 109.2
H10A C10 H10B 107.9
C10 C11 C20 110.47(17)
C10 C11 C1 110.76(16)
C20 C11 C1 113.18(16)
C10 C11 H11 107.4
C20 C11 H11 107.4
C1 C11 H11 107.4
C2 C12 H12A 109.5
C2 C12 H12B 109.5
H12A C12 H12B 109.5
C2 C12 H12C 109.5
H12A C12 H12C 109.5
H12B C12 H12C 109.5
C14 C13 C18 117.0(2)
C14 C13 C3 119.5(2)
C18 C13 C3 123.5(2)
C13 C14 C15 121.6(2)
C13 C14 H14 119.2
C15 C14 H14 119.2
C16 C15 C14 120.6(2)
C16 C15 H15 119.7
C14 C15 H15 119.7
C17 C16 C15 118.7(2)
C17 C16 H16 120.6
C15 C16 H16 120.6
C16 C17 C18 120.8(3)
C16 C17 H17 119.6
C18 C17 H17 119.6
C13 C18 C17 121.3(2)
C13 C18 H18 119.4
C17 C18 H18 119.4
C4 C19 H19A 109.5
C4 C19 H19B 109.5
H19A C19 H19B 109.5
C4 C19 H19C 109.5
H19A C19 H19C 109.5
H19B C19 H19C 109.5
C21 C20 C11 113.23(17)
C21 C20 H20A 108.9
C11 C20 H20A 108.9
C21 C20 H20B 108.9
C11 C20 H20B 108.9
H20A C20 H20B 107.7
C26 C21 C22 117.91(18)
C26 C21 C20 122.26(19)
C22 C21 C20 119.82(19)
C23 C22 C21 121.50(19)
C23 C22 H22 119.3
C21 C22 H22 119.3
C24 C23 C22 118.86(19)
C24 C23 H23 120.6
C22 C23 H23 120.6
C23 C24 C25 121.65(18)
C23 C24 Br1 118.85(15)
C25 C24 Br1 119.48(15)
C24 C25 C26 118.05(19)
C24 C25 H25 121.0
C26 C25 H25 121.0
C21 C26 C25 122.02(19)
C21 C26 H26 119.0
C25 C26 H26 119.0
O3 C27 C33 109.93(15)
O3 C27 C28 108.52(15)
C33 C27 C28 113.85(15)
O3 C27 C37 104.24(14)
C33 C27 C37 109.39(15)
C28 C27 C37 110.47(15)
C38 C28 C27 111.03(16)
C38 C28 C29 116.44(15)
C27 C28 C29 113.97(15)
C38 C28 H28 104.7
C27 C28 H28 104.7
C29 C28 H28 104.7
C39 C29 C30 109.85(15)
C39 C29 C28 112.68(15)
C30 C29 C28 118.27(16)
C39 C29 H29 104.9
C30 C29 H29 104.9
C28 C29 H29 104.9
O4 C30 C45 105.42(16)
O4 C30 C31 108.11(16)
C45 C30 C31 110.12(17)
O4 C30 C29 106.11(15)
C45 C30 C29 114.44(16)
C31 C30 C29 112.15(15)
C32 C31 C30 117.10(17)
C32 C31 H31A 108.0
C30 C31 H31A 108.0
C32 C31 H31B 108.0
C30 C31 H31B 108.0
H31A C31 H31B 107.3
C31 C32 C33 114.41(17)
C31 C32 H32A 108.7
C33 C32 H32A 108.7
C31 C32 H32B 108.7
C33 C32 H32B 108.7
H32A C32 H32B 107.6
C34 C33 C32 110.30(16)
C34 C33 C27 111.34(16)
C32 C33 C27 116.04(16)
C34 C33 H33 106.2
C32 C33 H33 106.2
C27 C33 H33 106.2
C35 C34 C33 111.00(17)
C35 C34 H34A 109.4
C33 C34 H34A 109.4
C35 C34 H34B 109.4
C33 C34 H34B 109.4
H34A C34 H34B 108.0
C34 C35 C36 111.27(17)
C34 C35 H35A 109.4
C36 C35 H35A 109.4
C34 C35 H35B 109.4
C36 C35 H35B 109.4
H35A C35 H35B 108.0
C35 C36 C37 112.56(16)
C35 C36 H36A 109.1
C37 C36 H36A 109.1
C35 C36 H36B 109.1
C37 C36 H36B 109.1
H36A C36 H36B 107.8
C36 C37 C46 111.52(16)
C36 C37 C27 111.98(15)
C46 C37 C27 111.37(15)
C36 C37 H37 107.2
C46 C37 H37 107.2
C27 C37 H37 107.2
C28 C38 H38A 109.5
C28 C38 H38B 109.5
H38A C38 H38B 109.5
C28 C38 H38C 109.5
H38A C38 H38C 109.5
H38B C38 H38C 109.5
C44 C39 C40 117.34(19)
C44 C39 C29 123.17(18)
C40 C39 C29 119.44(18)
C41 C40 C39 121.1(2)
C41 C40 H40 119.4
C39 C40 H40 119.4
C40 C41 C42 120.6(2)
C40 C41 H41 119.7
C42 C41 H41 119.7
C43 C42 C41 119.0(2)
C43 C42 H42 120.5
C41 C42 H42 120.5
C42 C43 C44 120.3(2)
C42 C43 H43 119.9
C44 C43 H43 119.9
C43 C44 C39 121.6(2)
C43 C44 H44 119.2
C39 C44 H44 119.2
C30 C45 H45A 109.5
C30 C45 H45B 109.5
H45A C45 H45B 109.5
C30 C45 H45C 109.5
H45A C45 H45C 109.5
H45B C45 H45C 109.5
C47 C46 C37 114.01(16)
C47 C46 H46A 108.8
C37 C46 H46A 108.8
C47 C46 H46B 108.8
C37 C46 H46B 108.8
H46A C46 H46B 107.6
C52 C47 C48 118.27(18)
C52 C47 C46 120.80(18)
C48 C47 C46 120.93(18)
C49 C48 C47 121.06(19)
C49 C48 H48 119.5
C47 C48 H48 119.5
C48 C49 C50 119.09(18)
C48 C49 H49 120.5
C50 C49 H49 120.5
C51 C50 C49 121.49(18)
C51 C50 Br2 119.34(15)
C49 C50 Br2 119.14(15)
C50 C51 C52 118.44(18)
C50 C51 H51 120.8
C52 C51 H51 120.8
C47 C52 C51 121.57(18)
C47 C52 H52 119.2
C51 C52 H52 119.2
C1 O1 H1 109.5
C4 O2 H2A 94.2
C27 O3 H3A 109.5
C30 O4 H4A 115.4

loop_
_geom_bond_atom_site_label_1
_geom_bond_atom_site_label_2
_geom_bond_distance
Br1 C24 1.9065(19)
Br2 C50 1.9025(18)
C1 O1 1.441(2)
C1 C7 1.548(3)
C1 C11 1.560(3)
C1 C2 1.560(3)
C2 C12 1.540(3)
C2 C3 1.556(3)
C2 H2 1.0000
C3 C13 1.530(3)
C3 C4 1.557(3)
C3 H3 1.0000
C4 O2 1.464(3)
C4 C19 1.519(4)
C4 C5 1.533(3)
C5 C6 1.529(3)
C5 H5A 0.9900
C5 H5B 0.9900
C6 C7 1.540(3)
C6 H6A 0.9900
C6 H6B 0.9900
C7 C8 1.539(3)
C7 H7 1.0000
C8 C9 1.527(3)
C8 H8A 0.9900
C8 H8B 0.9900
C9 C10 1.519(3)
C9 H9A 0.9900
C9 H9B 0.9900
C10 C11 1.535(3)
C10 H10A 0.9900
C10 H10B 0.9900
C11 C20 1.545(3)
C11 H11 1.0000
C12 H12A 0.9800
C12 H12B 0.9800
C12 H12C 0.9800
C13 C14 1.387(3)
C13 C18 1.391(3)
C14 C15 1.391(3)
C14 H14 0.9500
C15 C16 1.376(4)
C15 H15 0.9500
C16 C17 1.374(4)
C16 H16 0.9500
C17 C18 1.393(4)
C17 H17 0.9500
C18 H18 0.9500
C19 H19A 0.9800
C19 H19B 0.9800
C19 H19C 0.9800
C20 C21 1.512(3)
C20 H20A 0.9900
C20 H20B 0.9900
C21 C26 1.387(3)
C21 C22 1.393(3)
C22 C23 1.388(3)
C22 H22 0.9500
C23 C24 1.380(3)
C23 H23 0.9500
C24 C25 1.387(3)
C25 C26 1.394(3)
C25 H25 0.9500
C26 H26 0.9500
C27 O3 1.448(2)
C27 C33 1.545(3)
C27 C28 1.562(3)
C27 C37 1.565(2)
C28 C38 1.545(3)
C28 C29 1.566(2)
C28 H28 1.0000
C29 C39 1.524(3)
C29 C30 1.560(3)
C29 H29 1.0000
C30 O4 1.452(2)
C30 C45 1.524(3)
C30 C31 1.534(3)
C31 C32 1.534(3)
C31 H31A 0.9900
C31 H31B 0.9900
C32 C33 1.539(3)
C32 H32A 0.9900
C32 H32B 0.9900
C33 C34 1.534(3)
C33 H33 1.0000
C34 C35 1.521(3)
C34 H34A 0.9900
C34 H34B 0.9900
C35 C36 1.523(3)
C35 H35A 0.9900
C35 H35B 0.9900
C36 C37 1.540(3)
C36 H36A 0.9900
C36 H36B 0.9900
C37 C46 1.547(3)
C37 H37 1.0000
C38 H38A 0.9800
C38 H38B 0.9800
C38 H38C 0.9800
C39 C44 1.392(3)
C39 C40 1.399(3)
C40 C41 1.386(3)
C40 H40 0.9500
C41 C42 1.387(3)
C41 H41 0.9500
C42 C43 1.383(3)
C42 H42 0.9500
C43 C44 1.389(3)
C43 H43 0.9500
C44 H44 0.9500
C45 H45A 0.9800
C45 H45B 0.9800
C45 H45C 0.9800
C46 C47 1.512(3)
C46 H46A 0.9900
C46 H46B 0.9900
C47 C52 1.390(3)
C47 C48 1.399(3)
C48 C49 1.384(3)
C48 H48 0.9500
C49 C50 1.385(3)
C49 H49 0.9500
C50 C51 1.385(3)
C51 C52 1.391(3)
C51 H51 0.9500
C52 H52 0.9500
O1 H1 0.8400
O2 H2A 1.0480
O3 H3A 0.8400
O4 H4A 0.7321

loop_
_geom_hbond_atom_site_label_D
_geom_hbond_atom_site_label_H
_geom_hbond_atom_site_label_A
_geom_hbond_distance_DH
_geom_hbond_distance_HA
_geom_hbond_distance_DA
_geom_hbond_angle_DHA
_geom_hbond_site_symmetry_A
O1 H1 O3 0.84 2.22 3.0369(19) 163.9 .
O3 H3A O2 0.84 2.39 3.059(3) 137.6 .
O4 H4A O2 0.73 2.13 2.852(2) 169.4 2_665

loop_
_geom_torsion_atom_site_label_1
_geom_torsion_atom_site_label_2
_geom_torsion_atom_site_label_3
_geom_torsion_atom_site_label_4
_geom_torsion
O1 C1 C2 C12 -174.77(16)
C7 C1 C2 C12 62.5(2)
C11 C1 C2 C12 -61.0(2)
O1 C1 C2 C3 50.1(2)
C7 C1 C2 C3 -72.7(2)
C11 C1 C2 C3 163.86(16)
C12 C2 C3 C13 85.3(2)
C1 C2 C3 C13 -141.82(18)
C12 C2 C3 C4 -47.3(3)
C1 C2 C3 C4 85.5(2)
C13 C3 C4 O2 76.3(2)
C2 C3 C4 O2 -150.43(19)
C13 C3 C4 C19 -42.7(3)
C2 C3 C4 C19 90.6(3)
C13 C3 C4 C5 -168.10(19)
C2 C3 C4 C5 -34.8(3)
O2 C4 C5 C6 74.0(2)
C19 C4 C5 C6 -167.7(2)
C3 C4 C5 C6 -40.6(3)
C4 C5 C6 C7 86.3(2)
C5 C6 C7 C8 163.67(17)
C5 C6 C7 C1 -70.5(2)
O1 C1 C7 C8 57.6(2)
C11 C1 C7 C8 -56.1(2)
C2 C1 C7 C8 179.54(16)
O1 C1 C7 C6 -66.9(2)
C11 C1 C7 C6 179.41(17)
C2 C1 C7 C6 55.1(2)
C6 C7 C8 C9 -176.37(17)
C1 C7 C8 C9 55.7(2)
C7 C8 C9 C10 -54.2(2)
C8 C9 C10 C11 55.1(2)
C9 C10 C11 C20 176.65(17)
C9 C10 C11 C1 -57.1(2)
O1 C1 C11 C10 -60.6(2)
C7 C1 C11 C10 56.8(2)
C2 C1 C11 C10 -177.08(16)
O1 C1 C11 C20 64.1(2)
C7 C1 C11 C20 -178.56(17)
C2 C1 C11 C20 -52.4(2)
C2 C3 C13 C14 145.93(19)
C4 C3 C13 C14 -77.8(2)
C2 C3 C13 C18 -32.9(3)
C4 C3 C13 C18 103.4(3)
C18 C13 C14 C15 -2.4(3)
C3 C13 C14 C15 178.72(19)
C13 C14 C15 C16 0.7(3)
C14 C15 C16 C17 1.5(4)
C15 C16 C17 C18 -2.0(5)
C14 C13 C18 C17 1.9(4)
C3 C13 C18 C17 -179.3(3)
C16 C17 C18 C13 0.3(5)
C10 C11 C20 C21 -53.4(2)
C1 C11 C20 C21 -178.25(17)
C11 C20 C21 C26 113.1(2)
C11 C20 C21 C22 -66.8(3)
C26 C21 C22 C23 -0.9(3)
C20 C21 C22 C23 179.0(2)
C21 C22 C23 C24 0.7(3)
C22 C23 C24 C25 0.2(3)
C22 C23 C24 Br1 178.56(16)
C23 C24 C25 C26 -0.8(3)
Br1 C24 C25 C26 -179.21(16)
C22 C21 C26 C25 0.2(3)
C20 C21 C26 C25 -179.7(2)
C24 C25 C26 C21 0.6(3)
O3 C27 C28 C38 168.80(15)
C33 C27 C28 C38 -68.4(2)
C37 C27 C28 C38 55.1(2)
O3 C27 C28 C29 -57.3(2)
C33 C27 C28 C29 65.4(2)
C37 C27 C28 C29 -171.03(15)
C38 C28 C29 C39 -87.3(2)
C27 C28 C29 C39 141.37(16)
C38 C28 C29 C30 42.6(2)
C27 C28 C29 C30 -88.6(2)
C39 C29 C30 O4 -65.33(19)
C28 C29 C30 O4 163.40(15)
C39 C29 C30 C45 50.5(2)
C28 C29 C30 C45 -80.8(2)
C39 C29 C30 C31 176.84(16)
C28 C29 C30 C31 45.6(2)
O4 C30 C31 C32 -83.7(2)
C45 C30 C31 C32 161.58(17)
C29 C30 C31 C32 32.9(2)
C30 C31 C32 C33 -88.0(2)
C31 C32 C33 C34 -156.99(17)
C31 C32 C33 C27 75.2(2)
O3 C27 C33 C34 -57.6(2)
C28 C27 C33 C34 -179.53(16)
C37 C27 C33 C34 56.3(2)
O3 C27 C33 C32 69.7(2)
C28 C27 C33 C32 -52.3(2)
C37 C27 C33 C32 -176.39(16)
C32 C33 C34 C35 170.79(17)
C27 C33 C34 C35 -58.9(2)
C33 C34 C35 C36 56.6(2)
C34 C35 C36 C37 -53.9(2)
C35 C36 C37 C46 178.24(16)
C35 C36 C37 C27 52.7(2)
O3 C27 C37 C36 64.38(19)
C33 C27 C37 C36 -53.1(2)
C28 C27 C37 C36 -179.23(15)
O3 C27 C37 C46 -61.26(19)
C33 C27 C37 C46 -178.79(15)
C28 C27 C37 C46 55.1(2)
C30 C29 C39 C44 -96.3(2)
C28 C29 C39 C44 37.9(2)
C30 C29 C39 C40 81.3(2)
C28 C29 C39 C40 -144.59(18)
C44 C39 C40 C41 2.1(3)
C29 C39 C40 C41 -175.61(19)
C39 C40 C41 C42 -0.7(3)
C40 C41 C42 C43 -1.1(4)
C41 C42 C43 C44 1.6(3)
C42 C43 C44 C39 -0.2(3)
C40 C39 C44 C43 -1.6(3)
C29 C39 C44 C43 176.00(18)
C36 C37 C46 C47 46.4(2)
C27 C37 C46 C47 172.26(16)
C37 C46 C47 C52 85.7(2)
C37 C46 C47 C48 -93.4(2)
C52 C47 C48 C49 -2.8(3)
C46 C47 C48 C49 176.40(19)
C47 C48 C49 C50 0.8(3)
C48 C49 C50 C51 1.9(3)
C48 C49 C50 Br2 -176.22(15)
C49 C50 C51 C52 -2.4(3)
Br2 C50 C51 C52 175.64(15)
C48 C47 C52 C51 2.2(3)
C46 C47 C52 C51 -176.99(18)
C50 C51 C52 C47 0.4(3)
